data_4000913
loop_
_publ_author_name
'Yamamoto, Ayako'
'Hashizume, Daisuke'
'Katori, Hiroko Aruga'
'Sasaki, Takahiko'
'Ohmichi, Eiji'
'Nishizaki, Terukazu'
'Kobayashi, Norio'
'Takagi, Hidenori'

_publ_section_title
;
 Ten Layered Hexagonal Perovskite Sr5Ru5&#x2212;xO15(x= 0.90), a Weak
 Ferromagnet with a Giant Coercive FieldHc\sim 12 T
;
_journal_issue 20
_journal_name_full 'Chemistry of Materials'
_journal_page_first 5712
_journal_paper_doi 10.1021/cm1017954
_journal_volume 22
_journal_year 2010
_chemical_formula_sum 'O3 Ru0.821 Sr'
_chemical_formula_weight 236.69
_chemical_name_systematic
; 
 ? 
;
_space_group_IT_number 194
_symmetry_cell_setting hexagonal
_symmetry_space_group_name_Hall '-P 6c 2c'
_symmetry_space_group_name_H-M 'P 63/m m c'
_atom_sites_solution_hydrogens geom
_atom_sites_solution_primary direct
_atom_sites_solution_secondary difmap
_audit_creation_method SHELXL-97
_cell_angle_alpha 90.00
_cell_angle_beta 90.00
_cell_angle_gamma 120.00
_cell_formula_units_Z 10
_cell_length_a 5.5600(11)
_cell_length_b 5.5600(11)
_cell_length_c 22.830(5)
_cell_measurement_temperature 300
_cell_volume 611.2(2)
_computing_structure_refinement 'SHELXL-97 (Sheldrick, 1997)'
_computing_structure_solution 'SHELXS-97 (Sheldrick, 1990)'
_diffrn_ambient_temperature 300
_diffrn_measured_fraction_theta_full 0.972
_diffrn_measured_fraction_theta_max 0.972
_diffrn_radiation_monochromator confocal
_diffrn_radiation_source 'fine-focus rotating anode'
_diffrn_radiation_type MoK\a
_diffrn_radiation_wavelength 0.71073
_diffrn_reflns_av_R_equivalents 0.0624
_diffrn_reflns_av_sigmaI/netI 0.0200
_diffrn_reflns_limit_h_max 7
_diffrn_reflns_limit_h_min -7
_diffrn_reflns_limit_k_max 7
_diffrn_reflns_limit_k_min -7
_diffrn_reflns_limit_l_max 32
_diffrn_reflns_limit_l_min -32
_diffrn_reflns_number 10531
_diffrn_reflns_theta_full 29.98
_diffrn_reflns_theta_max 29.98
_diffrn_reflns_theta_min 3.57
_exptl_absorpt_coefficient_mu 27.712
_exptl_absorpt_correction_T_max 0.5327
_exptl_absorpt_correction_T_min 0.1399
_exptl_crystal_density_diffrn 5.939
_exptl_crystal_density_method 'not measured'
_exptl_crystal_F_000 981
_exptl_crystal_size_max 0.12
_exptl_crystal_size_mid 0.08
_exptl_crystal_size_min 0.03
_refine_diff_density_max 1.488
_refine_diff_density_min -1.309
_refine_diff_density_rms 0.259
_refine_ls_extinction_coef 0.0052(14)
_refine_ls_extinction_expression Fc^*^=kFc[1+0.001xFc^2^\l^3^/sin(2\q)]^-1/4^
_refine_ls_extinction_method SHELXL
_refine_ls_goodness_of_fit_ref 1.429
_refine_ls_hydrogen_treatment mixed
_refine_ls_matrix_type full
_refine_ls_number_parameters 35
_refine_ls_number_reflns 385
_refine_ls_number_restraints 0
_refine_ls_restrained_S_all 1.429
_refine_ls_R_factor_all 0.0551
_refine_ls_R_factor_gt 0.0535
_refine_ls_shift/su_max 0.000
_refine_ls_shift/su_mean 0.000
_refine_ls_structure_factor_coef Fsqd
_refine_ls_weighting_details 'calc w=1/[\s^2^(Fo^2^)+(0.0000P)^2^+21.7209P] where P=(Fo^2^+2Fc^2^)/3'
_refine_ls_weighting_scheme calc
_refine_ls_wR_factor_gt 0.1139
_refine_ls_wR_factor_ref 0.1145
_reflns_number_gt 374
_reflns_number_total 385
_reflns_threshold_expression >2sigma(I)
_cod_data_source_file cm1017954_si_004.cif
_cod_data_source_block SrRuO3-300K
_cod_database_code 4000913

loop_
_symmetry_equiv_pos_as_xyz
'x, y, z'
'x-y, x, z+1/2'
'-y, x-y, z'
'-x, -y, z+1/2'
'-x+y, -x, z'
'y, -x+y, z+1/2'
'-x+y, y, z'
'y, x, z+1/2'
'x, x-y, z'
'x-y, -y, z+1/2'
'-y, -x, z'
'-x, -x+y, z+1/2'
'-x, -y, -z'
'-x+y, -x, -z-1/2'
'y, -x+y, -z'
'x, y, -z-1/2'
'x-y, x, -z'
'-y, x-y, -z-1/2'
'x-y, -y, -z'
'-y, -x, -z-1/2'
'-x, -x+y, -z'
'-x+y, y, -z-1/2'
'y, x, -z'
'x, x-y, -z-1/2'

loop_
_atom_site_label
_atom_site_type_symbol
_atom_site_fract_x
_atom_site_fract_y
_atom_site_fract_z
_atom_site_U_iso_or_equiv
_atom_site_adp_type
_atom_site_occupancy
_atom_site_symmetry_multiplicity
_atom_site_calc_flag
_atom_site_refinement_flags
Ru1 Ru 0.0000 0.0000 0.0000 0.0045(5) Uani 1 12 d S
Ru2 Ru 0.3333 0.6667 0.09957(6) 0.0060(4) Uani 1 6 d S
Ru3 Ru 0.3333 0.6667 0.69946(11) 0.0087(8) Uani 0.553(8) 6 d SP
Sr1 Sr 0.3333 0.6667 0.2500 0.0123(6) Uani 1 12 d S
Sr2 Sr 0.0000 0.0000 0.15875(9) 0.0250(6) Uani 1 6 d S
Sr3 Sr 0.3333 0.6667 0.55343(8) 0.0123(5) Uani 1 6 d S
O1 O 0.5076(12) 0.015(2) 0.6465(4) 0.037(3) Uani 1 2 d S
O2 O 0.1682(14) 0.336(3) 0.0462(5) 0.047(3) Uani 1 2 d S
O3 O 0.8308(15) 0.662(3) 0.2500 0.029(3) Uani 1 4 d S

loop_
_atom_site_aniso_label
_atom_site_aniso_U_11
_atom_site_aniso_U_22
_atom_site_aniso_U_33
_atom_site_aniso_U_23
_atom_site_aniso_U_13
_atom_site_aniso_U_12
Ru1 0.0037(6) 0.0037(6) 0.0060(8) 0.000 0.000 0.0019(3)
Ru2 0.0050(5) 0.0050(5) 0.0080(6) 0.000 0.000 0.0025(2)
Ru3 0.0077(10) 0.0077(10) 0.0108(12) 0.000 0.000 0.0038(5)
Sr1 0.0117(8) 0.0117(8) 0.0134(11) 0.000 0.000 0.0059(4)
Sr2 0.0285(8) 0.0285(8) 0.0181(10) 0.000 0.000 0.0142(4)
Sr3 0.0086(6) 0.0086(6) 0.0196(9) 0.000 0.000 0.0043(3)
O1 0.039(5) 0.027(6) 0.039(5) 0.032(5) 0.016(3) 0.013(3)
O2 0.035(5) 0.041(7) 0.069(7) -0.047(7) -0.023(3) 0.020(4)
O3 0.013(4) 0.012(6) 0.061(8) 0.000 0.000 0.006(3)

loop_
_atom_type_symbol
_atom_type_description
_atom_type_scat_dispersion_real
_atom_type_scat_dispersion_imag
_atom_type_scat_source
Sr Sr -1.5307 3.2498 'International Tables Vol C Tables 4.2.6.8 and 6.1.1.4'
Ru Ru -1.2594 0.8363 'International Tables Vol C Tables 4.2.6.8 and 6.1.1.4'
O O 0.0106 0.0060 'International Tables Vol C Tables 4.2.6.8 and 6.1.1.4'

loop_
_geom_angle_atom_site_label_1
_geom_angle_atom_site_label_2
_geom_angle_atom_site_label_3
_geom_angle
_geom_angle_site_symmetry_1
_geom_angle_site_symmetry_3
O2 Ru1 O2 93.1(6) 13 17
O2 Ru1 O2 86.9(6) 13 5
O2 Ru1 O2 180.0(5) 17 5
O2 Ru1 O2 93.1(6) 13 15
O2 Ru1 O2 93.1(6) 17 15
O2 Ru1 O2 86.9(6) 5 15
O2 Ru1 O2 86.9(6) 13 3
O2 Ru1 O2 86.9(6) 17 3
O2 Ru1 O2 93.1(6) 5 3
O2 Ru1 O2 180.0(10) 15 3
O2 Ru1 O2 179.999(1) 13 .
O2 Ru1 O2 86.9(6) 17 .
O2 Ru1 O2 93.1(6) 5 .
O2 Ru1 O2 86.9(6) 15 .
O2 Ru1 O2 93.1(6) 3 .
O2 Ru1 Sr3 125.84(2) 13 2_654
O2 Ru1 Sr3 125.84(2) 17 2_654
O2 Ru1 Sr3 54.16(2) 5 2_654
O2 Ru1 Sr3 53.9(4) 15 2_654
O2 Ru1 Sr3 126.1(4) 3 2_654
O2 Ru1 Sr3 54.16(2) . 2_654
O2 Ru1 Sr3 54.16(2) 13 14_456
O2 Ru1 Sr3 54.16(2) 17 14_456
O2 Ru1 Sr3 125.84(2) 5 14_456
O2 Ru1 Sr3 126.1(4) 15 14_456
O2 Ru1 Sr3 53.9(4) 3 14_456
O2 Ru1 Sr3 125.84(2) . 14_456
Sr3 Ru1 Sr3 180.00(6) 2_654 14_456
O2 Ru1 Sr3 53.9(4) 13 2_544
O2 Ru1 Sr3 125.84(2) 17 2_544
O2 Ru1 Sr3 54.16(2) 5 2_544
O2 Ru1 Sr3 125.84(2) 15 2_544
O2 Ru1 Sr3 54.16(2) 3 2_544
O2 Ru1 Sr3 126.1(4) . 2_544
Sr3 Ru1 Sr3 108.11(3) 2_654 2_544
Sr3 Ru1 Sr3 71.89(3) 14_456 2_544
O2 Ru1 Sr3 126.1(4) 13 14_566
O2 Ru1 Sr3 54.16(2) 17 14_566
O2 Ru1 Sr3 125.84(2) 5 14_566
O2 Ru1 Sr3 54.16(2) 15 14_566
O2 Ru1 Sr3 125.84(2) 3 14_566
O2 Ru1 Sr3 53.9(4) . 14_566
Sr3 Ru1 Sr3 71.89(3) 2_654 14_566
Sr3 Ru1 Sr3 108.11(3) 14_456 14_566
Sr3 Ru1 Sr3 180.00(6) 2_544 14_566
O2 Ru1 Sr3 54.16(2) 13 14_556
O2 Ru1 Sr3 126.1(4) 17 14_556
O2 Ru1 Sr3 53.9(4) 5 14_556
O2 Ru1 Sr3 54.16(2) 15 14_556
O2 Ru1 Sr3 125.84(2) 3 14_556
O2 Ru1 Sr3 125.84(2) . 14_556
Sr3 Ru1 Sr3 71.89(3) 2_654 14_556
Sr3 Ru1 Sr3 108.11(3) 14_456 14_556
Sr3 Ru1 Sr3 71.89(3) 2_544 14_556
Sr3 Ru1 Sr3 108.11(3) 14_566 14_556
O2 Ru1 Sr3 125.84(2) 13 2_554
O2 Ru1 Sr3 53.9(4) 17 2_554
O2 Ru1 Sr3 126.1(4) 5 2_554
O2 Ru1 Sr3 125.84(2) 15 2_554
O2 Ru1 Sr3 54.16(2) 3 2_554
O2 Ru1 Sr3 54.16(2) . 2_554
Sr3 Ru1 Sr3 108.11(3) 2_654 2_554
Sr3 Ru1 Sr3 71.89(3) 14_456 2_554
Sr3 Ru1 Sr3 108.11(3) 2_544 2_554
Sr3 Ru1 Sr3 71.89(3) 14_566 2_554
Sr3 Ru1 Sr3 180.00(6) 14_556 2_554
O1 Ru2 O1 90.4(5) 4_664 6_564
O1 Ru2 O1 90.4(5) 4_664 2_554
O1 Ru2 O1 90.4(5) 6_564 2_554
O1 Ru2 O2 177.5(5) 4_664 .
O1 Ru2 O2 91.3(4) 6_564 .
O1 Ru2 O2 91.3(4) 2_554 .
O1 Ru2 O2 91.3(4) 4_664 5_565
O1 Ru2 O2 91.3(4) 6_564 5_565
O1 Ru2 O2 177.5(5) 2_554 5_565
O2 Ru2 O2 86.8(6) . 5_565
O1 Ru2 O2 91.3(4) 4_664 3_665
O1 Ru2 O2 177.5(5) 6_564 3_665
O1 Ru2 O2 91.3(4) 2_554 3_665
O2 Ru2 O2 86.8(6) . 3_665
O2 Ru2 O2 86.8(6) 5_565 3_665
O1 Ru2 Sr3 124.61(2) 4_664 2_654
O1 Ru2 Sr3 124.61(2) 6_564 2_654
O1 Ru2 Sr3 53.1(4) 2_554 2_654
O2 Ru2 Sr3 55.48(3) . 2_654
O2 Ru2 Sr3 124.4(4) 5_565 2_654
O2 Ru2 Sr3 55.48(3) 3_665 2_654
O1 Ru2 Sr3 124.61(2) 4_664 2_554
O1 Ru2 Sr3 53.1(4) 6_564 2_554
O1 Ru2 Sr3 124.61(2) 2_554 2_554
O2 Ru2 Sr3 55.48(3) . 2_554
O2 Ru2 Sr3 55.48(3) 5_565 2_554
O2 Ru2 Sr3 124.4(4) 3_665 2_554
Sr3 Ru2 Sr3 110.74(3) 2_654 2_554
O1 Ru2 Sr3 53.1(4) 4_664 2_664
O1 Ru2 Sr3 124.61(2) 6_564 2_664
O1 Ru2 Sr3 124.61(2) 2_554 2_664
O2 Ru2 Sr3 124.4(4) . 2_664
O2 Ru2 Sr3 55.48(3) 5_565 2_664
O2 Ru2 Sr3 55.48(3) 3_665 2_664
Sr3 Ru2 Sr3 110.74(3) 2_654 2_664
Sr3 Ru2 Sr3 110.74(3) 2_554 2_664
O1 Ru2 Sr1 55.0(4) 4_664 .
O1 Ru2 Sr1 55.0(4) 6_564 .
O1 Ru2 Sr1 55.0(4) 2_554 .
O2 Ru2 Sr1 127.5(4) . .
O2 Ru2 Sr1 127.5(4) 5_565 .
O2 Ru2 Sr1 127.5(4) 3_665 .
Sr3 Ru2 Sr1 108.17(4) 2_654 .
Sr3 Ru2 Sr1 108.17(4) 2_554 .
Sr3 Ru2 Sr1 108.17(4) 2_664 .
O1 Ru2 Sr2 53.13(3) 4_664 1_565
O1 Ru2 Sr2 53.13(3) 6_564 1_565
O1 Ru2 Sr2 122.2(4) 2_554 1_565
O2 Ru2 Sr2 126.99(2) . 1_565
O2 Ru2 Sr2 60.3(4) 5_565 1_565
O2 Ru2 Sr2 127.00(2) 3_665 1_565
Sr3 Ru2 Sr2 175.35(6) 2_654 1_565
Sr3 Ru2 Sr2 71.52(2) 2_554 1_565
Sr3 Ru2 Sr2 71.52(2) 2_664 1_565
Sr1 Ru2 Sr2 67.18(4) . 1_565
O1 Ru2 Sr2 53.13(3) 4_664 1_665
O1 Ru2 Sr2 122.2(4) 6_564 1_665
O1 Ru2 Sr2 53.13(3) 2_554 1_665
O2 Ru2 Sr2 126.99(2) . 1_665
O2 Ru2 Sr2 126.99(2) 5_565 1_665
O2 Ru2 Sr2 60.3(4) 3_665 1_665
Sr3 Ru2 Sr2 71.52(2) 2_654 1_665
Sr3 Ru2 Sr2 175.35(6) 2_554 1_665
Sr3 Ru2 Sr2 71.52(2) 2_664 1_665
Sr1 Ru2 Sr2 67.18(4) . 1_665
Sr2 Ru2 Sr2 105.92(4) 1_565 1_665
O3 Ru3 O3 88.8(4) 2 15_566
O3 Ru3 O3 88.8(4) 2 13_666
O3 Ru3 O3 88.8(4) 15_566 13_666
O3 Ru3 O1 179.7(4) 2 5_665
O3 Ru3 O1 91.0(3) 15_566 5_665
O3 Ru3 O1 91.0(3) 13_666 5_665
O3 Ru3 O1 91.0(3) 2 3
O3 Ru3 O1 179.7(4) 15_566 3
O3 Ru3 O1 91.0(3) 13_666 3
O1 Ru3 O1 89.3(5) 5_665 3
O3 Ru3 O1 91.0(3) 2 1_565
O3 Ru3 O1 91.0(3) 15_566 1_565
O3 Ru3 O1 179.7(4) 13_666 1_565
O1 Ru3 O1 89.3(5) 5_665 1_565
O1 Ru3 O1 89.3(5) 3 1_565
O3 Ru3 Ru3 53.9(3) 2 14_567
O3 Ru3 Ru3 53.9(3) 15_566 14_567
O3 Ru3 Ru3 53.9(3) 13_666 14_567
O1 Ru3 Ru3 125.8(3) 5_665 14_567
O1 Ru3 Ru3 125.8(3) 3 14_567
O1 Ru3 Ru3 125.8(3) 1_565 14_567
O3 Ru3 Sr3 126.1(3) 2 .
O3 Ru3 Sr3 126.1(3) 15_566 .
O3 Ru3 Sr3 126.1(3) 13_666 .
O1 Ru3 Sr3 54.2(3) 5_665 .
O1 Ru3 Sr3 54.2(3) 3 .
O1 Ru3 Sr3 54.2(3) 1_565 .
Ru3 Ru3 Sr3 180.0 14_567 .
O3 Ru3 Sr2 52.3(3) 2 2_565
O3 Ru3 Sr2 123.50(4) 15_566 2_565
O3 Ru3 Sr2 123.50(4) 13_666 2_565
O1 Ru3 Sr2 128.1(3) 5_665 2_565
O1 Ru3 Sr2 56.48(4) 3 2_565
O1 Ru3 Sr2 56.48(4) 1_565 2_565
Ru3 Ru3 Sr2 106.15(5) 14_567 2_565
Sr3 Ru3 Sr2 73.85(5) . 2_565
O3 Ru3 Sr2 123.50(4) 2 2
O3 Ru3 Sr2 123.50(4) 15_566 2
O3 Ru3 Sr2 52.3(3) 13_666 2
O1 Ru3 Sr2 56.48(4) 5_665 2
O1 Ru3 Sr2 56.48(3) 3 2
O1 Ru3 Sr2 128.1(3) 1_565 2
Ru3 Ru3 Sr2 106.15(5) 14_567 2
Sr3 Ru3 Sr2 73.85(5) . 2
Sr2 Ru3 Sr2 112.58(5) 2_565 2
O3 Ru3 Sr2 123.50(4) 2 2_665
O3 Ru3 Sr2 52.3(3) 15_566 2_665
O3 Ru3 Sr2 123.50(4) 13_666 2_665
O1 Ru3 Sr2 56.48(4) 5_665 2_665
O1 Ru3 Sr2 128.1(3) 3 2_665
O1 Ru3 Sr2 56.48(3) 1_565 2_665
Ru3 Ru3 Sr2 106.15(6) 14_567 2_665
Sr3 Ru3 Sr2 73.85(5) . 2_665
Sr2 Ru3 Sr2 112.58(5) 2_565 2_665
Sr2 Ru3 Sr2 112.58(5) 2 2_665
O3 Ru3 Sr1 124.1(3) 2 13_666
O3 Ru3 Sr1 54.59(2) 15_566 13_666
O3 Ru3 Sr1 54.59(2) 13_666 13_666
O1 Ru3 Sr1 55.6(3) 5_665 13_666
O1 Ru3 Sr1 125.41(2) 3 13_666
O1 Ru3 Sr1 125.41(2) 1_565 13_666
Ru3 Ru3 Sr1 70.23(4) 14_567 13_666
Sr3 Ru3 Sr1 109.77(4) . 13_666
Sr2 Ru3 Sr1 176.38(9) 2_565 13_666
Sr2 Ru3 Sr1 69.030(17) 2 13_666
Sr2 Ru3 Sr1 69.030(17) 2_665 13_666
O3 Sr1 O3 61.0(6) 3_665 1_455
O3 Sr1 O3 59.0(6) 3_665 14_676
O3 Sr1 O3 120.0 1_455 14_676
O3 Sr1 O3 120.000(2) 3_665 14_566
O3 Sr1 O3 59.0(6) 1_455 14_566
O3 Sr1 O3 179.0(6) 14_676 14_566
O3 Sr1 O3 120.000(8) 3_665 .
O3 Sr1 O3 179.0(6) 1_455 .
O3 Sr1 O3 61.0(6) 14_676 .
O3 Sr1 O3 120.000(3) 14_566 .
O3 Sr1 O3 179.0(6) 3_665 3_655
O3 Sr1 O3 120.000(7) 1_455 3_655
O3 Sr1 O3 120.000(4) 14_676 3_655
O3 Sr1 O3 61.0(6) 14_566 3_655
O3 Sr1 O3 59.0(6) . 3_655
O3 Sr1 O1 90.28(17) 3_665 6_564
O3 Sr1 O1 61.74(19) 1_455 6_564
O3 Sr1 O1 117.95(19) 14_676 6_564
O3 Sr1 O1 61.74(19) 14_566 6_564
O3 Sr1 O1 117.95(19) . 6_564
O3 Sr1 O1 90.28(17) 3_655 6_564
O3 Sr1 O1 61.74(19) 3_665 13_666
O3 Sr1 O1 90.28(17) 1_455 13_666
O3 Sr1 O1 61.74(19) 14_676 13_666
O3 Sr1 O1 117.95(19) 14_566 13_666
O3 Sr1 O1 90.28(17) . 13_666
O3 Sr1 O1 117.95(19) 3_655 13_666
O1 Sr1 O1 148.43(17) 6_564 13_666
O3 Sr1 O1 61.74(19) 3_665 4_664
O3 Sr1 O1 90.28(17) 1_455 4_664
O3 Sr1 O1 61.74(19) 14_676 4_664
O3 Sr1 O1 117.95(19) 14_566 4_664
O3 Sr1 O1 90.28(17) . 4_664
O3 Sr1 O1 117.95(19) 3_655 4_664
O1 Sr1 O1 56.2(3) 6_564 4_664
O1 Sr1 O1 114.1(4) 13_666 4_664
O3 Sr1 O1 90.28(17) 3_665 15_566
O3 Sr1 O1 61.74(19) 1_455 15_566
O3 Sr1 O1 117.95(19) 14_676 15_566
O3 Sr1 O1 61.74(19) 14_566 15_566
O3 Sr1 O1 117.95(19) . 15_566
O3 Sr1 O1 90.28(17) 3_655 15_566
O1 Sr1 O1 114.1(4) 6_564 15_566
O1 Sr1 O1 56.2(3) 13_666 15_566
O1 Sr1 O1 148.43(17) 4_664 15_566
O3 Sr1 O1 117.95(19) 3_665 17_556
O3 Sr1 O1 117.95(19) 1_455 17_556
O3 Sr1 O1 90.28(17) 14_676 17_556
O3 Sr1 O1 90.28(17) 14_566 17_556
O3 Sr1 O1 61.74(19) . 17_556
O3 Sr1 O1 61.74(19) 3_655 17_556
O1 Sr1 O1 148.43(17) 6_564 17_556
O1 Sr1 O1 56.2(3) 13_666 17_556
O1 Sr1 O1 148.43(17) 4_664 17_556
O1 Sr1 O1 56.2(3) 15_566 17_556
O3 Sr1 O1 117.95(19) 3_665 2_554
O3 Sr1 O1 117.95(19) 1_455 2_554
O3 Sr1 O1 90.28(17) 14_676 2_554
O3 Sr1 O1 90.28(17) 14_566 2_554
O3 Sr1 O1 61.74(19) . 2_554
O3 Sr1 O1 61.74(19) 3_655 2_554
O1 Sr1 O1 56.2(3) 6_564 2_554
O1 Sr1 O1 148.43(17) 13_666 2_554
O1 Sr1 O1 56.2(3) 4_664 2_554
O1 Sr1 O1 148.43(17) 15_566 2_554
O1 Sr1 O1 114.1(4) 17_556 2_554
O3 Sr2 O3 64.5(4) 3_655 14_566
O3 Sr2 O3 64.5(4) 3_655 1_445
O3 Sr2 O3 64.5(4) 14_566 1_445
O3 Sr2 O1 128.1(3) 3_655 4_554
O3 Sr2 O1 63.7(3) 14_566 4_554
O3 Sr2 O1 93.6(2) 1_445 4_554
O3 Sr2 O1 93.6(2) 3_655 6_564
O3 Sr2 O1 63.7(3) 14_566 6_564
O3 Sr2 O1 128.1(3) 1_445 6_564
O1 Sr2 O1 62.7(5) 4_554 6_564
O3 Sr2 O1 128.1(3) 3_655 2_444
O3 Sr2 O1 93.6(2) 14_566 2_444
O3 Sr2 O1 63.7(3) 1_445 2_444
O1 Sr2 O1 56.7(5) 4_554 2_444
O1 Sr2 O1 119.01(7) 6_564 2_444
O3 Sr2 O1 63.7(3) 3_655 2_554
O3 Sr2 O1 93.6(2) 14_566 2_554
O3 Sr2 O1 128.1(3) 1_445 2_554
O1 Sr2 O1 119.01(7) 4_554 2_554
O1 Sr2 O1 56.7(5) 6_564 2_554
O1 Sr2 O1 168.1(4) 2_444 2_554
O3 Sr2 O1 93.6(2) 3_655 6_554
O3 Sr2 O1 128.1(3) 14_566 6_554
O3 Sr2 O1 63.7(3) 1_445 6_554
O1 Sr2 O1 119.01(7) 4_554 6_554
O1 Sr2 O1 168.1(4) 6_564 6_554
O1 Sr2 O1 62.7(5) 2_444 6_554
O1 Sr2 O1 119.01(7) 2_554 6_554
O3 Sr2 O1 63.7(3) 3_655 4_654
O3 Sr2 O1 128.1(3) 14_566 4_654
O3 Sr2 O1 93.6(2) 1_445 4_654
O1 Sr2 O1 168.1(4) 4_554 4_654
O1 Sr2 O1 119.01(7) 6_564 4_654
O1 Sr2 O1 119.01(7) 2_444 4_654
O1 Sr2 O1 62.7(5) 2_554 4_654
O1 Sr2 O1 56.7(5) 6_554 4_654
O3 Sr2 O2 120.1(3) 3_655 .
O3 Sr2 O2 120.1(3) 14_566 .
O3 Sr2 O2 174.2(3) 1_445 .
O1 Sr2 O2 85.9(2) 4_554 .
O1 Sr2 O2 56.6(2) 6_564 .
O1 Sr2 O2 111.6(3) 2_444 .
O1 Sr2 O2 56.6(2) 2_554 .
O1 Sr2 O2 111.6(2) 6_554 .
O1 Sr2 O2 85.9(2) 4_654 .
O3 Sr2 O2 174.2(3) 3_655 3
O3 Sr2 O2 120.1(3) 14_566 3
O3 Sr2 O2 120.1(3) 1_445 3
O1 Sr2 O2 56.6(2) 4_554 3
O1 Sr2 O2 85.9(2) 6_564 3
O1 Sr2 O2 56.6(2) 2_444 3
O1 Sr2 O2 111.6(3) 2_554 3
O1 Sr2 O2 85.9(2) 6_554 3
O1 Sr2 O2 111.6(2) 4_654 3
O2 Sr2 O2 55.0(3) . 3
O3 Sr2 O2 120.1(3) 3_655 5
O3 Sr2 O2 174.2(3) 14_566 5
O3 Sr2 O2 120.1(3) 1_445 5
O1 Sr2 O2 111.6(3) 4_554 5
O1 Sr2 O2 111.6(3) 6_564 5
O1 Sr2 O2 85.9(2) 2_444 5
O1 Sr2 O2 85.9(2) 2_554 5
O1 Sr2 O2 56.6(2) 6_554 5
O1 Sr2 O2 56.6(2) 4_654 5
O2 Sr2 O2 55.0(3) . 5
O2 Sr2 O2 55.0(3) 3 5
O1 Sr3 O1 64.9(3) 5_665 1_565
O1 Sr3 O1 64.9(3) 5_665 3
O1 Sr3 O1 64.9(3) 1_565 3
O1 Sr3 O2 176.7(3) 5_665 14_566
O1 Sr3 O2 117.7(2) 1_565 14_566
O1 Sr3 O2 117.7(2) 3 14_566
O1 Sr3 O2 117.7(2) 5_665 16_556
O1 Sr3 O2 176.7(3) 1_565 16_556
O1 Sr3 O2 117.7(3) 3 16_556
O2 Sr3 O2 59.5(4) 14_566 16_556
O1 Sr3 O2 117.7(2) 5_665 18_666
O1 Sr3 O2 117.7(3) 1_565 18_666
O1 Sr3 O2 176.7(3) 3 18_666
O2 Sr3 O2 59.5(4) 14_566 18_666
O2 Sr3 O2 59.5(4) 16_556 18_666
O1 Sr3 O2 125.5(3) 5_665 4_565
O1 Sr3 O2 92.9(3) 1_565 4_565
O1 Sr3 O2 60.6(3) 3 4_565
O2 Sr3 O2 57.1(4) 14_566 4_565
O2 Sr3 O2 87.0(3) 16_556 4_565
O2 Sr3 O2 116.63(18) 18_666 4_565
O1 Sr3 O2 92.9(3) 5_665 2_665
O1 Sr3 O2 60.6(3) 1_565 2_665
O1 Sr3 O2 125.5(3) 3 2_665
O2 Sr3 O2 87.0(3) 14_566 2_665
O2 Sr3 O2 116.63(19) 16_556 2_665
O2 Sr3 O2 57.1(4) 18_666 2_665
O2 Sr3 O2 119.65(5) 4_565 2_665
O1 Sr3 O2 60.6(3) 5_665 6
O1 Sr3 O2 125.5(3) 1_565 6
O1 Sr3 O2 92.9(3) 3 6
O2 Sr3 O2 116.63(19) 14_566 6
O2 Sr3 O2 57.1(3) 16_556 6
O2 Sr3 O2 87.0(3) 18_666 6
O2 Sr3 O2 119.65(5) 4_565 6
O2 Sr3 O2 119.65(5) 2_665 6
O1 Sr3 O2 125.5(3) 5_665 6_565
O1 Sr3 O2 60.6(3) 1_565 6_565
O1 Sr3 O2 92.9(3) 3 6_565
O2 Sr3 O2 57.1(3) 14_566 6_565
O2 Sr3 O2 116.63(18) 16_556 6_565
O2 Sr3 O2 87.0(3) 18_666 6_565
O2 Sr3 O2 60.5(5) 4_565 6_565
O2 Sr3 O2 59.3(5) 2_665 6_565
O2 Sr3 O2 173.2(5) 6 6_565
O1 Sr3 O2 92.9(3) 5_665 2
O1 Sr3 O2 125.5(3) 1_565 2
O1 Sr3 O2 60.6(3) 3 2
O2 Sr3 O2 87.0(3) 14_566 2
O2 Sr3 O2 57.1(4) 16_556 2
O2 Sr3 O2 116.63(19) 18_666 2
O2 Sr3 O2 59.3(5) 4_565 2
O2 Sr3 O2 173.2(5) 2_665 2
O2 Sr3 O2 60.5(5) 6 2
O2 Sr3 O2 119.65(5) 6_565 2
O1 Sr3 O2 60.6(3) 5_665 4_665
O1 Sr3 O2 92.9(3) 1_565 4_665
O1 Sr3 O2 125.5(3) 3 4_665
O2 Sr3 O2 116.63(19) 14_566 4_665
O2 Sr3 O2 87.0(3) 16_556 4_665
O2 Sr3 O2 57.1(3) 18_666 4_665
O2 Sr3 O2 173.2(5) 4_565 4_665
O2 Sr3 O2 60.5(5) 2_665 4_665
O2 Sr3 O2 59.3(5) 6 4_665
O2 Sr3 O2 119.65(5) 6_565 4_665
O2 Sr3 O2 119.65(5) 2 4_665
Ru2 O1 Ru3 179.2(7) 2_655 1_545
Ru2 O1 Sr3 93.3(4) 2_655 1_545
Ru3 O1 Sr3 87.5(4) 1_545 1_545
Ru2 O1 Sr2 94.5(2) 2_655 2_655
Ru3 O1 Sr2 85.43(19) 1_545 2_655
Sr3 O1 Sr2 93.6(2) 1_545 2_655
Ru2 O1 Sr2 94.5(2) 2_655 2
Ru3 O1 Sr2 85.43(19) 1_545 2
Sr3 O1 Sr2 93.6(2) 1_545 2
Sr2 O1 Sr2 168.1(4) 2_655 2
Ru2 O1 Sr1 92.0(5) 2_655 13_666
Ru3 O1 Sr1 87.2(3) 1_545 13_666
Sr3 O1 Sr1 174.7(4) 1_545 13_666
Sr2 O1 Sr1 86.0(2) 2_655 13_666
Sr2 O1 Sr1 86.0(2) 2 13_666
Ru1 O2 Ru2 175.6(8) . .
Ru1 O2 Sr3 91.9(4) . 14_566
Ru2 O2 Sr3 92.5(5) . 14_566
Ru1 O2 Sr3 91.6(2) . 2_654
Ru2 O2 Sr3 88.2(2) . 2_654
Sr3 O2 Sr3 93.0(3) 14_566 2_654
Ru1 O2 Sr3 91.6(2) . 2_554
Ru2 O2 Sr3 88.2(2) . 2_554
Sr3 O2 Sr3 93.0(3) 14_566 2_554
Sr3 O2 Sr3 173.2(5) 2_654 2_554
Ru1 O2 Sr2 90.8(5) . .
Ru2 O2 Sr2 84.8(4) . .
Sr3 O2 Sr2 177.3(4) 14_566 .
Sr3 O2 Sr2 87.0(3) 2_654 .
Sr3 O2 Sr2 87.0(3) 2_554 .
Ru3 O3 Ru3 72.3(5) 2_654 13_666
Ru3 O3 Sr2 164.2(5) 2_654 14_666
Ru3 O3 Sr2 91.90(7) 13_666 14_666
Ru3 O3 Sr2 91.90(7) 2_654 1_665
Ru3 O3 Sr2 164.2(5) 13_666 1_665
Sr2 O3 Sr2 103.9(5) 14_666 1_665
Ru3 O3 Sr1 90.4(2) 2_654 .
Ru3 O3 Sr1 90.4(2) 13_666 .
Sr2 O3 Sr1 89.69(19) 14_666 .
Sr2 O3 Sr1 89.69(19) 1_665 .
Ru3 O3 Sr1 90.4(2) 2_654 1_655
Ru3 O3 Sr1 90.4(2) 13_666 1_655
Sr2 O3 Sr1 89.69(19) 14_666 1_655
Sr2 O3 Sr1 89.69(19) 1_665 1_655
Sr1 O3 Sr1 179.0(6) . 1_655

loop_
_geom_bond_atom_site_label_1
_geom_bond_atom_site_label_2
_geom_bond_distance
_geom_bond_site_symmetry_2
Ru1 O2 1.933(11) 13
Ru1 O2 1.933(11) 17
Ru1 O2 1.933(11) 5
Ru1 O2 1.933(11) 15
Ru1 O2 1.933(11) 3
Ru1 O2 1.933(11) .
Ru1 Sr3 3.4339(9) 2_654
Ru1 Sr3 3.4339(9) 14_456
Ru1 Sr3 3.4339(9) 2_544
Ru1 Sr3 3.4339(9) 14_566
Ru1 Sr3 3.4340(9) 14_556
Ru1 Sr3 3.4340(9) 2_554
Ru2 O1 1.869(10) 4_664
Ru2 O1 1.869(10) 6_564
Ru2 O1 1.869(10) 2_554
Ru2 O2 2.003(10) .
Ru2 O2 2.003(10) 5_565
Ru2 O2 2.003(10) 3_665
Ru2 Sr3 3.3785(9) 2_654
Ru2 Sr3 3.3785(9) 2_554
Ru2 Sr3 3.3785(9) 2_664
Ru2 Sr1 3.4344(14) .
Ru2 Sr2 3.4828(11) 1_565
Ru2 Sr2 3.4828(11) 1_665
Ru3 O3 1.957(12) 2
Ru3 O3 1.957(13) 15_566
Ru3 O3 1.957(12) 13_666
Ru3 O1 2.068(10) 5_665
Ru3 O1 2.068(10) 3
Ru3 O1 2.068(10) 1_565
Ru3 Ru3 2.308(5) 14_567
Ru3 Sr3 3.334(3) .
Ru3 Sr2 3.3420(11) 2_565
Ru3 Sr2 3.3420(11) 2
Ru3 Sr2 3.3420(11) 2_665
Ru3 Sr1 3.4111(10) 13_666
Sr1 O3 2.7801(6) 3_665
Sr1 O3 2.7801(6) 1_455
Sr1 O3 2.7801(6) 14_676
Sr1 O3 2.7801(6) 14_566
Sr1 O3 2.7801(6) .
Sr1 O3 2.7801(6) 3_655
Sr1 O1 2.816(11) 6_564
Sr1 O1 2.816(11) 13_666
Sr1 O1 2.816(11) 4_664
Sr1 O1 2.816(11) 15_566
Sr1 O1 2.816(11) 17_556
Sr1 O1 2.816(11) 2_554
Sr2 O3 2.645(9) 3_655
Sr2 O3 2.645(9) 14_566
Sr2 O3 2.645(9) 1_445
Sr2 O1 2.7950(11) 4_554
Sr2 O1 2.7950(11) 6_564
Sr2 O1 2.7950(11) 2_444
Sr2 O1 2.7950(11) 2_554
Sr2 O1 2.7950(11) 6_554
Sr2 O1 2.7950(11) 4_654
Sr2 O2 3.038(14) .
Sr2 O2 3.038(14) 3
Sr2 O2 3.038(14) 5
Sr3 O1 2.707(12) 5_665
Sr3 O1 2.707(12) 1_565
Sr3 O1 2.707(12) 3
Sr3 O2 2.775(14) 14_566
Sr3 O2 2.775(14) 16_556
Sr3 O2 2.775(14) 18_666
Sr3 O2 2.7849(9) 4_565
Sr3 O2 2.7849(10) 2_665
Sr3 O2 2.7849(9) 6
Sr3 O2 2.7850(9) 6_565
Sr3 O2 2.7850(9) 2
Sr3 O2 2.7850(10) 4_665
O1 Ru2 1.869(10) 2_655
O1 Ru3 2.068(10) 1_545
O1 Sr3 2.707(12) 1_545
O1 Sr2 2.7950(11) 2_655
O1 Sr2 2.7950(11) 2
O1 Sr1 2.816(11) 13_666
O2 Sr3 2.775(14) 14_566
O2 Sr3 2.7849(9) 2_654
O2 Sr3 2.7850(9) 2_554
O3 Ru3 1.957(12) 2_654
O3 Ru3 1.957(12) 13_666
O3 Sr2 2.645(9) 14_666
O3 Sr2 2.645(9) 1_665
O3 Sr1 2.7801(6) 1_655
